data_7126312
loop_
_publ_author_name
'Geringer, Eugenie'
'Leusmann, Eliza'
'Tambornino, Frank'
'Gerhard, Marina'
'Koch, Martin'
'Dehnen, Stefanie'

_publ_section_title
;
 Trapping of ZnCl<sub>2</sub> by bipyridyl-functionalized organotin
 sulfide clusters, and its effect on optical properties.
;
_journal_issue 35
_journal_name_full 'Chemical communications (Cambridge, England)'
_journal_page_first 4769
_journal_page_last 4772
_journal_paper_doi 10.1039/d0cc01887b
_journal_volume 56
_journal_year 2020
_chemical_formula_moiety 'C22 H16 N6'
_chemical_formula_sum 'C22 H16 N6'
_chemical_formula_weight 364.41
_space_group_crystal_system monoclinic
_space_group_IT_number 14
_space_group_name_Hall '-P 2yn'
_space_group_name_H-M_alt 'P 1 21/n 1'
_atom_sites_solution_hydrogens geom
_atom_sites_solution_primary dual
_audit_creation_date 2020-01-25
_audit_creation_method
;
Olex2 1.2
(compiled 2018.05.29 svn.r3508 for OlexSys, GUI svn.r5506)
;
_audit_update_record
;
2020-03-11 deposited with the CCDC.	2020-03-30 downloaded from the CCDC.
;
_cell_angle_alpha 90
_cell_angle_beta 90.435(4)
_cell_angle_gamma 90
_cell_formula_units_Z 2
_cell_length_a 7.9437(5)
_cell_length_b 10.9876(5)
_cell_length_c 10.2274(5)
_cell_measurement_reflns_used 12963
_cell_measurement_temperature 100
_cell_measurement_theta_max 70.02
_cell_measurement_theta_min 4.04
_cell_volume 892.64(8)
_computing_molecular_graphics 'Olex2 (Dolomanov et al., 2009)'
_computing_publication_material 'Olex2 (Dolomanov et al., 2009)'
_computing_structure_refinement 'ShelXL (Sheldrick, 2015)'
_computing_structure_solution 'ShelXT (Sheldrick, 2015)'
_diffrn_ambient_temperature 100
_diffrn_measured_fraction_theta_full 1.000
_diffrn_measured_fraction_theta_max 0.996
_diffrn_measurement_device_type 'Bruker APEX-II CCD'
_diffrn_measurement_method '\w scans'
_diffrn_radiation_type CuK\a
_diffrn_radiation_wavelength 1.54186
_diffrn_reflns_av_R_equivalents 0.0375
_diffrn_reflns_av_unetI/netI 0.0327
_diffrn_reflns_Laue_measured_fraction_full 1.000
_diffrn_reflns_Laue_measured_fraction_max 0.996
_diffrn_reflns_limit_h_max 9
_diffrn_reflns_limit_h_min -9
_diffrn_reflns_limit_k_max 13
_diffrn_reflns_limit_k_min -8
_diffrn_reflns_limit_l_max 11
_diffrn_reflns_limit_l_min -12
_diffrn_reflns_number 14268
_diffrn_reflns_point_group_measured_fraction_full 1.000
_diffrn_reflns_point_group_measured_fraction_max 0.996
_diffrn_reflns_theta_full 67.686
_diffrn_reflns_theta_max 71.067
_diffrn_reflns_theta_min 5.911
_diffrn_standards_number 0
_exptl_absorpt_coefficient_mu 0.678
_exptl_absorpt_correction_T_max 0.935
_exptl_absorpt_correction_T_min 0.893
_exptl_absorpt_correction_type sphere
_exptl_absorpt_process_details 'R. H. Blessing, Acta Cryst. (1995). A51, 33 - 38.'
_exptl_crystal_colour 'clear colourless'
_exptl_crystal_colour_lustre clear
_exptl_crystal_colour_primary colourless
_exptl_crystal_density_diffrn 1.356
_exptl_crystal_description block
_exptl_crystal_F_000 380
_exptl_crystal_size_max 0.17
_exptl_crystal_size_mid 0.16
_exptl_crystal_size_min 0.1
_exptl_crystal_size_rad 0.105
_refine_diff_density_max 0.182
_refine_diff_density_min -0.145
_refine_diff_density_rms 0.032
_refine_ls_extinction_method none
_refine_ls_goodness_of_fit_ref 0.939
_refine_ls_hydrogen_treatment constr
_refine_ls_matrix_type full
_refine_ls_number_parameters 127
_refine_ls_number_reflns 1725
_refine_ls_number_restraints 0
_refine_ls_restrained_S_all 0.939
_refine_ls_R_factor_all 0.0510
_refine_ls_R_factor_gt 0.0320
_refine_ls_shift/su_max 0.000
_refine_ls_shift/su_mean 0.000
_refine_ls_structure_factor_coef Fsqd
_refine_ls_weighting_details 'w=1/[\s^2^(Fo^2^)+(0.0472P)^2^] where P=(Fo^2^+2Fc^2^)/3'
_refine_ls_weighting_scheme calc
_refine_ls_wR_factor_gt 0.0750
_refine_ls_wR_factor_ref 0.0788
_reflns_Friedel_coverage 0.000
_reflns_number_gt 1206
_reflns_number_total 1725
_reflns_threshold_expression 'I > 2\s(I)'
_cod_data_source_file d0cc01887b2.cif
_cod_data_source_block eg059y
_cod_depositor_comments 'Adding full bibliography for 7126312--7126319.cif.'
_cod_database_code 7126312
_shelx_shelxl_version_number 2014/7
_shelx_space_group_comment
;
The symmetry employed for this shelxl refinement is uniquely defined
by the following loop, which should always be used as a source of
symmetry information in preference to the above space-group names.
They are only intended as comments.
;
_shelx_estimated_absorpt_t_max 0.935
_shelx_estimated_absorpt_t_min 0.893
_olex2_refinement_description
;
1. Fixed Uiso
 At 1.2 times of:
  All C(H) groups
2.a Aromatic/amide H refined with riding coordinates:
 C10(H10), C8(H8), C11(H11), C7(H7), C4(H4), C1(H1), C3(H3), C2(H2)
;
_olex2_submission_special_instructions 'No special instructions were received'

loop_
_space_group_symop_operation_xyz
'x, y, z'
'-x+1/2, y+1/2, -z+1/2'
'-x, -y, -z'
'x-1/2, -y-1/2, z-1/2'

loop_
_atom_site_label
_atom_site_type_symbol
_atom_site_fract_x
_atom_site_fract_y
_atom_site_fract_z
_atom_site_U_iso_or_equiv
_atom_site_adp_type
_atom_site_occupancy
_atom_site_site_symmetry_order
_atom_site_calc_flag
_atom_site_refinement_flags_posn
_atom_site_refinement_flags_adp
_atom_site_refinement_flags_occupancy
_atom_site_disorder_assembly
_atom_site_disorder_group
N2 N 0.20046(14) 0.52150(9) 0.50459(10) 0.0249(3) Uani 1 1 d . . . . .
N1 N 0.46835(14) 0.25660(9) 0.49342(10) 0.0266(3) Uani 1 1 d . . . . .
N3 N 0.47609(15) 0.48299(10) 0.06392(10) 0.0292(3) Uani 1 1 d . . . . .
C9 C 0.32540(16) 0.54965(11) 0.25150(12) 0.0229(3) Uani 1 1 d . . . . .
C10 C 0.37591(16) 0.45204(10) 0.32987(12) 0.0213(3) Uani 1 1 d . . . . .
H10 H 0.4549 0.3943 0.2985 0.026 Uiso 1 1 calc R . . . .
C6 C 0.30921(16) 0.44056(10) 0.45427(12) 0.0211(3) Uani 1 1 d . . . . .
C5 C 0.35411(16) 0.33523(11) 0.54021(12) 0.0227(3) Uani 1 1 d . . . . .
C8 C 0.21179(17) 0.63216(11) 0.30280(12) 0.0256(3) Uani 1 1 d . . . . .
H8 H 0.1738 0.6996 0.2525 0.031 Uiso 1 1 calc R . . . .
C11 C 0.38831(17) 0.56529(11) 0.11833(12) 0.0254(3) Uani 1 1 d . . . . .
H11 H 0.3632 0.6380 0.0718 0.030 Uiso 1 1 calc R . . . .
C7 C 0.15485(17) 0.61439(11) 0.42870(12) 0.0263(3) Uani 1 1 d . . . . .
H7 H 0.0782 0.6722 0.4633 0.032 Uiso 1 1 calc R . . . .
C4 C 0.27687(17) 0.31931(12) 0.66142(12) 0.0279(3) Uani 1 1 d . . . . .
H4 H 0.1974 0.3771 0.6921 0.034 Uiso 1 1 calc R . . . .
C1 C 0.50807(18) 0.16060(11) 0.56892(14) 0.0306(3) Uani 1 1 d . . . . .
H1 H 0.5900 0.1049 0.5379 0.037 Uiso 1 1 calc R . . . .
C3 C 0.31703(18) 0.21961(13) 0.73534(13) 0.0344(4) Uani 1 1 d . . . . .
H3 H 0.2640 0.2062 0.8170 0.041 Uiso 1 1 calc R . . . .
C2 C 0.43613(19) 0.13850(13) 0.68941(14) 0.0355(4) Uani 1 1 d . . . . .
H2 H 0.4677 0.0692 0.7395 0.043 Uiso 1 1 calc R . . . .

loop_
_atom_site_aniso_label
_atom_site_aniso_U_11
_atom_site_aniso_U_22
_atom_site_aniso_U_33
_atom_site_aniso_U_23
_atom_site_aniso_U_13
_atom_site_aniso_U_12
N2 0.0272(6) 0.0246(5) 0.0231(6) -0.0008(4) -0.0004(5) -0.0009(5)
N1 0.0290(6) 0.0237(6) 0.0270(6) 0.0014(4) -0.0021(5) -0.0008(5)
N3 0.0352(7) 0.0325(6) 0.0199(5) 0.0038(5) 0.0044(5) 0.0007(5)
C9 0.0242(7) 0.0230(6) 0.0213(7) -0.0006(5) -0.0029(5) -0.0058(5)
C10 0.0219(7) 0.0201(6) 0.0218(7) -0.0025(5) -0.0010(5) -0.0026(5)
C6 0.0216(7) 0.0205(6) 0.0212(7) -0.0016(5) -0.0029(5) -0.0047(5)
C5 0.0234(7) 0.0220(6) 0.0226(7) -0.0001(5) -0.0046(5) -0.0056(5)
C8 0.0277(7) 0.0220(6) 0.0272(7) 0.0021(5) -0.0036(6) -0.0003(6)
C11 0.0278(8) 0.0253(7) 0.0230(7) 0.0030(5) -0.0020(6) -0.0028(6)
C7 0.0278(8) 0.0241(7) 0.0268(7) -0.0016(5) 0.0003(6) 0.0018(6)
C4 0.0254(7) 0.0321(7) 0.0263(7) 0.0018(6) -0.0008(6) -0.0022(6)
C1 0.0291(8) 0.0238(7) 0.0387(8) 0.0034(6) -0.0053(6) 0.0012(6)
C3 0.0331(8) 0.0446(9) 0.0254(7) 0.0122(6) -0.0026(6) -0.0110(7)
C2 0.0374(9) 0.0290(7) 0.0402(9) 0.0161(6) -0.0077(7) -0.0046(7)

loop_
_atom_type_symbol
_atom_type_description
_atom_type_scat_dispersion_real
_atom_type_scat_dispersion_imag
_atom_type_scat_source
C C 0.0181 0.0091 'International Tables Vol C Tables 4.2.6.8 and 6.1.1.4'
H H 0.0000 0.0000 'International Tables Vol C Tables 4.2.6.8 and 6.1.1.4'
N N 0.0311 0.0180 'International Tables Vol C Tables 4.2.6.8 and 6.1.1.4'

loop_
_geom_angle_atom_site_label_1
_geom_angle_atom_site_label_2
_geom_angle_atom_site_label_3
_geom_angle
_geom_angle_site_symmetry_1
_geom_angle_site_symmetry_3
_geom_angle_publ_flag
C7 N2 C6 117.18(11) . . ?
C1 N1 C5 117.16(11) . . ?
C11 N3 N3 111.61(13) . 3_665 ?
C10 C9 C11 121.70(11) . . ?
C8 C9 C10 118.07(11) . . ?
C8 C9 C11 120.22(11) . . ?
C9 C10 H10 120.5 . . ?
C6 C10 C9 119.09(11) . . ?
C6 C10 H10 120.5 . . ?
N2 C6 C10 122.79(11) . . ?
N2 C6 C5 115.98(11) . . ?
C10 C6 C5 121.23(11) . . ?
N1 C5 C6 116.56(11) . . ?
N1 C5 C4 122.50(11) . . ?
C4 C5 C6 120.92(12) . . ?
C9 C8 H8 120.7 . . ?
C7 C8 C9 118.64(12) . . ?
C7 C8 H8 120.7 . . ?
N3 C11 C9 121.02(12) . . ?
N3 C11 H11 119.5 . . ?
C9 C11 H11 119.5 . . ?
N2 C7 C8 124.21(12) . . ?
N2 C7 H7 117.9 . . ?
C8 C7 H7 117.9 . . ?
C5 C4 H4 120.4 . . ?
C3 C4 C5 119.23(13) . . ?
C3 C4 H4 120.4 . . ?
N1 C1 H1 118.2 . . ?
N1 C1 C2 123.56(13) . . ?
C2 C1 H1 118.2 . . ?
C4 C3 H3 120.5 . . ?
C4 C3 C2 119.03(13) . . ?
C2 C3 H3 120.5 . . ?
C1 C2 C3 118.50(12) . . ?
C1 C2 H2 120.7 . . ?
C3 C2 H2 120.7 . . ?

loop_
_geom_bond_atom_site_label_1
_geom_bond_atom_site_label_2
_geom_bond_distance
_geom_bond_site_symmetry_2
_geom_bond_publ_flag
N2 C6 1.3449(16) . ?
N2 C7 1.3308(16) . ?
N1 C5 1.3437(17) . ?
N1 C1 1.3434(16) . ?
N3 N3 1.415(2) 3_665 ?
N3 C11 1.2726(17) . ?
C9 C10 1.3960(17) . ?
C9 C8 1.3852(18) . ?
C9 C11 1.4645(18) . ?
C10 H10 0.9500 . ?
C10 C6 1.3876(18) . ?
C6 C5 1.4948(17) . ?
C5 C4 1.3984(18) . ?
C8 H8 0.9500 . ?
C8 C7 1.3818(18) . ?
C11 H11 0.9500 . ?
C7 H7 0.9500 . ?
C4 H4 0.9500 . ?
C4 C3 1.3673(18) . ?
C1 H1 0.9500 . ?
C1 C2 1.384(2) . ?
C3 H3 0.9500 . ?
C3 C2 1.384(2) . ?
C2 H2 0.9500 . ?
